data_7246473
loop_
_publ_author_name
'Chanmungkalakul, Supphachok'
'Huang, Shiqing'
'Wu, Xia'
'Ang, Esther Cai Xia'
'Yang, Zi-Qi'
'Li, Yongxin'
'Yan, Xiaoyu'
'Tan, Choon-Hong'
'Tan, Davin'
'Liu, Xiaogang'

_publ_section_title
;
 Ground-state intramolecular proton transfer inhibits the selective
 methylation on quinoline and pyridine derivatives.
;
_journal_issue 15
_journal_name_full 'Physical chemistry chemical physics : PCCP'
_journal_page_first 10599
_journal_page_last 10603
_journal_paper_doi 10.1039/d3cp00123g
_journal_volume 25
_journal_year 2023
_chemical_formula_sum 'C12 H13 I3 N2 O2'
_chemical_formula_weight 597.94
_space_group_crystal_system orthorhombic
_space_group_IT_number 19
_space_group_name_Hall 'P 2ac 2ab'
_space_group_name_H-M_alt 'P 21 21 21'
_atom_sites_solution_hydrogens geom
_audit_update_record
;
2021-12-13 deposited with the CCDC.	2023-03-20 downloaded from the CCDC.
;
_cell_angle_alpha 90
_cell_angle_beta 90
_cell_angle_gamma 90
_cell_formula_units_Z 4
_cell_length_a 8.2027(3)
_cell_length_b 13.5124(4)
_cell_length_c 14.3668(5)
_cell_measurement_reflns_used 9997
_cell_measurement_temperature 100.(2)
_cell_measurement_theta_max 38.5226
_cell_measurement_theta_min 2.8595
_cell_volume 1592.39(9)
_computing_cell_refinement 'SAINT V8.40B (Bruker AXS LLC, 2019)'
_computing_data_collection 'APEX4 (Ver 2021.4-0, Bruker AXS Inc., 2021)'
_computing_data_reduction 'SAINT V8.40B (Bruker AXS LLC, 2019)'
_computing_publication_material 'APEX4 (Ver 2021.4-0, Bruker AXS Inc., 2021)'
_computing_structure_refinement 'SHELXL-2018/3 (Sheldrick, 2018)'
_computing_structure_solution 'XT, VERSION 2018/2'
_diffrn_ambient_temperature 100.(2)
_diffrn_detector_area_resol_mean 7.3910
_diffrn_measured_fraction_theta_full 0.996
_diffrn_measured_fraction_theta_max 0.996
_diffrn_measurement_device 'four-circle diffractometer'
_diffrn_measurement_device_type 'Photon II CMOS detector'
_diffrn_measurement_method 'phi and omega scans'
_diffrn_radiation_monochromator 'Multilayer Mirror'
_diffrn_radiation_probe x-ray
_diffrn_radiation_type MoK\a
_diffrn_radiation_wavelength 0.71073
_diffrn_reflns_av_R_equivalents 0.0556
_diffrn_reflns_av_unetI/netI 0.0782
_diffrn_reflns_limit_h_max 15
_diffrn_reflns_limit_h_min -15
_diffrn_reflns_limit_k_max 25
_diffrn_reflns_limit_k_min -26
_diffrn_reflns_limit_l_max 21
_diffrn_reflns_limit_l_min -27
_diffrn_reflns_number 42531
_diffrn_reflns_theta_full 25.24
_diffrn_reflns_theta_max 43.26
_diffrn_reflns_theta_min 2.07
_diffrn_source 'Incoatec microfocus source'
_diffrn_source_current 1.4
_diffrn_source_power 0.07
_diffrn_source_type 'Bruker D8 Quest'
_diffrn_source_voltage 50
_exptl_absorpt_coefficient_mu 5.888
_exptl_absorpt_correction_T_max 0.54
_exptl_absorpt_correction_T_min 0.32
_exptl_absorpt_correction_type multi-scan
_exptl_absorpt_process_details
;
Krause, L., Herbst-Irmer, R., Sheldrick, G. M., Stalke, D. (2015).
"Comparison of silver and molybdenum microfocus X-ray sources for
single-crystal structure determination"
J. Appl. Cryst. 48, 3-10.
doi:10.1107/S1600576714022985
;
_exptl_crystal_colour yellow
_exptl_crystal_density_diffrn 2.494
_exptl_crystal_density_method 'not measured'
_exptl_crystal_description block
_exptl_crystal_F_000 1096
_exptl_crystal_size_max 0.220
_exptl_crystal_size_mid 0.160
_exptl_crystal_size_min 0.120
_refine_diff_density_max 1.411
_refine_diff_density_min -1.498
_refine_ls_abs_structure_details
;

Flack x determined using 3072 quotients [(I+)-(I-)]/[(I+)+(I-)]
(Parsons, Flack and Wagner, Acta Cryst. B69 (2013) 249-259).
;
_refine_ls_abs_structure_Flack 0.019(15)
_refine_ls_extinction_method none
_refine_ls_goodness_of_fit_ref 0.994
_refine_ls_hydrogen_treatment constr
_refine_ls_matrix_type full
_refine_ls_number_parameters 175
_refine_ls_number_reflns 11862
_refine_ls_number_restraints 0
_refine_ls_restrained_S_all 0.994
_refine_ls_R_factor_all 0.0709
_refine_ls_R_factor_gt 0.0390
_refine_ls_shift/su_max 0.001
_refine_ls_shift/su_mean 0.000
_refine_ls_structure_factor_coef Fsqd
_refine_ls_weighting_details 'w=1/[\s^2^(Fo^2^)+(0.0135P)^2^] where P=(Fo^2^+2Fc^2^)/3'
_refine_ls_weighting_scheme calc
_refine_ls_wR_factor_gt 0.0500
_refine_ls_wR_factor_ref 0.0557
_reflns_Friedel_coverage 0.812
_reflns_Friedel_fraction_full 0.999
_reflns_Friedel_fraction_max 0.989
_reflns_number_gt 8782
_reflns_number_total 11862
_reflns_threshold_expression 'I > 2\s(I)'
_cod_data_source_file d3cp00123g2.cif
_cod_data_source_block tch214m
_cod_depositor_comments
;
The following automatic conversions were performed:

data item '_diffrn_radiation_probe' value 'X-ray' was changed to
'x-ray' in accordance with the
/home/data/users/saulius/crontab/automatic-downloads/rss-feeds/RSC/lib/dictionaries/cif_core.dic
dictionary named 'cif_core.dic' version 2.4.2 last updated on
2011-04-26.

data item '_exptl_absorpt_correction_type' value 'Multi-Scan' was
changed to 'multi-scan' in accordance with the
/home/data/users/saulius/crontab/automatic-downloads/rss-feeds/RSC/lib/dictionaries/cif_core.dic
dictionary named 'cif_core.dic' version 2.4.2 last updated on
2011-04-26.

Automatic conversion script
Id: cif_fix_values 7556 2019-12-06 15:28:31Z antanas 

 Adding full bibliography for 7246469--7246475.cif.
;
_cod_database_code 7246473

loop_
_space_group_symop_operation_xyz
'x, y, z'
'-x+1/2, -y, z+1/2'
'-x, y+1/2, -z+1/2'
'x+1/2, -y+1/2, -z'

loop_
_atom_site_type_symbol
_atom_site_label
_atom_site_fract_x
_atom_site_fract_y
_atom_site_fract_z
_atom_site_U_iso_or_equiv
_atom_site_adp_type
_atom_site_calc_flag
_atom_site_refinement_flags_adp
_atom_site_refinement_flags_occupancy
_atom_site_refinement_flags_posn
_atom_site_occupancy
_atom_site_disorder_assembly
_atom_site_disorder_group
C C1 0.2467(5) 0.5408(3) 0.9498(3) 0.0207(8) Uani d . . . 1 . .
H H1A 0.255497 0.522896 1.015677 0.031000 Uiso calc U . R 1 . .
H H1B 0.132240 0.537421 0.930418 0.031000 Uiso calc U . R 1 . .
H H1C 0.287630 0.608209 0.940623 0.031000 Uiso calc U . R 1 . .
C C2 0.4224(4) 0.3964(3) 0.9385(3) 0.0169(7) Uani d . . . 1 . .
H H2 0.411735 0.389752 1.004002 0.020000 Uiso calc U . R 1 . .
C C3 0.5169(4) 0.3304(3) 0.8890(3) 0.0168(7) Uani d . . . 1 . .
H H3 0.574667 0.279581 0.920707 0.020000 Uiso calc U . R 1 . .
C C4 0.5275(4) 0.3383(3) 0.7934(2) 0.0153(6) Uani d . . . 1 . .
H H4 0.595749 0.293975 0.760095 0.018000 Uiso calc U . R 1 . .
C C5 0.4392(4) 0.4107(2) 0.7443(2) 0.0126(6) Uani d . . . 1 . .
C C6 0.3488(4) 0.4784(2) 0.7988(2) 0.0114(6) Uani d . . . 1 . .
C C7 0.2259(5) -0.0358(3) 0.4499(3) 0.0179(7) Uani d . . . 1 . .
H H7A 0.179770 -0.094802 0.479501 0.027000 Uiso calc U . R 1 . .
H H7B 0.327559 -0.053386 0.418095 0.027000 Uiso calc U . R 1 . .
H H7C 0.147976 -0.009431 0.404458 0.027000 Uiso calc U . R 1 . .
C C8 0.2046(4) 0.0224(3) 0.6091(2) 0.0149(6) Uani d . . . 1 . .
H H8 0.150907 -0.038178 0.622747 0.018000 Uiso calc U . R 1 . .
C C9 0.2260(4) 0.0913(3) 0.6776(2) 0.0169(6) Uani d . . . 1 . .
H H9 0.185930 0.078951 0.738576 0.020000 Uiso calc U . R 1 . .
C C10 0.3065(4) 0.1796(3) 0.6581(2) 0.0149(6) Uani d . . . 1 . .
H H10 0.319274 0.228231 0.705296 0.018000 Uiso calc U . R 1 . .
C C11 0.3684(4) 0.1964(2) 0.5691(2) 0.0125(6) Uani d . . . 1 . .
C C12 0.3418(4) 0.1250(2) 0.5003(2) 0.0122(6) Uani d . . . 1 . .
I I1 0.21978(3) 0.59063(2) 0.73163(2) 0.01376(4) Uani d . . . 1 . .
I I2 0.42220(3) 0.15261(2) 0.36475(2) 0.01447(4) Uani d . . . 1 . .
I I3 0.52947(3) 0.22269(2) 0.13987(2) 0.01322(4) Uani d . . . 1 . .
N N1 0.3445(3) 0.4709(2) 0.8932(2) 0.0144(5) Uani d . . . 1 . .
N N2 0.2596(4) 0.0402(2) 0.5217(2) 0.0134(5) Uani d . . . 1 . .
O O1 0.4352(3) 0.41752(18) 0.65474(17) 0.0161(5) Uani d . . . 1 . .
O O2 0.4529(3) 0.27664(18) 0.54643(18) 0.0189(5) Uani d . . . 1 . .
H H2A 0.446997 0.318163 0.589812 0.028000 Uiso calc U . R 1 . .

loop_
_atom_site_aniso_label
_atom_site_aniso_U_11
_atom_site_aniso_U_22
_atom_site_aniso_U_33
_atom_site_aniso_U_12
_atom_site_aniso_U_13
_atom_site_aniso_U_23
C1 0.0212(19) 0.0274(19) 0.0134(16) 0.0025(15) 0.0008(14) -0.0073(14)
C2 0.0155(15) 0.0199(16) 0.0151(16) -0.0043(13) -0.0031(13) 0.0034(13)
C3 0.0161(15) 0.0170(16) 0.0173(16) 0.0001(13) -0.0039(13) 0.0036(12)
C4 0.0146(14) 0.0170(15) 0.0144(15) -0.0006(13) -0.0008(13) 0.0016(12)
C5 0.0149(14) 0.0106(12) 0.0122(14) -0.0016(12) 0.0011(11) -0.0018(11)
C6 0.0102(13) 0.0121(13) 0.0119(14) -0.0025(11) -0.0008(11) -0.0001(12)
C7 0.0226(17) 0.0142(15) 0.0168(16) -0.0013(14) -0.0035(15) -0.0025(13)
C8 0.0135(15) 0.0157(14) 0.0156(15) -0.0009(12) -0.0003(13) 0.0019(12)
C9 0.0183(15) 0.0193(15) 0.0130(15) -0.0001(15) 0.0020(13) 0.0009(13)
C10 0.0162(15) 0.0165(15) 0.0121(15) 0.0008(12) 0.0020(12) -0.0028(11)
C11 0.0117(14) 0.0106(13) 0.0153(15) 0.0031(11) 0.0008(12) 0.0014(11)
C12 0.0135(14) 0.0128(14) 0.0104(14) 0.0021(11) 0.0001(12) 0.0015(11)
I1 0.01662(9) 0.01118(8) 0.01348(9) 0.00073(8) -0.00185(8) -0.00081(8)
I2 0.01833(10) 0.01529(9) 0.00979(9) 0.00146(8) 0.00117(8) 0.00021(8)
I3 0.01634(9) 0.01255(8) 0.01079(9) 0.00027(7) 0.00100(8) -0.00019(8)
N1 0.0132(13) 0.0196(14) 0.0104(12) -0.0024(11) 0.0010(10) -0.0020(11)
N2 0.0159(14) 0.0116(12) 0.0126(13) 0.0017(10) 0.0003(11) 0.0006(10)
O1 0.0237(13) 0.0139(11) 0.0107(11) -0.0011(10) 0.0025(9) 0.0000(9)
O2 0.0277(14) 0.0147(11) 0.0144(12) -0.0064(11) 0.0063(11) -0.0032(10)

loop_
_atom_type_symbol
_atom_type_description
_atom_type_scat_dispersion_real
_atom_type_scat_dispersion_imag
_atom_type_scat_source
C C 0.0033 0.0016 'International Tables Vol C Tables 4.2.6.8 and 6.1.1.4'
H H 0.0000 0.0000 'International Tables Vol C Tables 4.2.6.8 and 6.1.1.4'
I I -0.4742 1.8119 'International Tables Vol C Tables 4.2.6.8 and 6.1.1.4'
N N 0.0061 0.0033 'International Tables Vol C Tables 4.2.6.8 and 6.1.1.4'
O O 0.0106 0.0060 'International Tables Vol C Tables 4.2.6.8 and 6.1.1.4'

loop_
_geom_angle_atom_site_label_1
_geom_angle_atom_site_label_2
_geom_angle_atom_site_label_3
_geom_angle_site_symmetry_1
_geom_angle_site_symmetry_3
_geom_angle
_geom_angle_publ_flag
N1 C2 C3 . . 119.8(3) ?
C2 C3 C4 . . 119.8(3) ?
C3 C4 C5 . . 121.4(3) ?
O1 C5 C4 . . 124.2(3) ?
O1 C5 C6 . . 119.5(3) ?
C4 C5 C6 . . 116.3(3) ?
N1 C6 C5 . . 121.1(3) ?
N1 C6 I1 . . 120.1(2) ?
C5 C6 I1 . . 118.7(2) ?
N2 C8 C9 . . 120.2(3) ?
C8 C9 C10 . . 120.0(3) ?
C9 C10 C11 . . 119.8(3) ?
O2 C11 C10 . . 123.3(3) ?
O2 C11 C12 . . 118.1(3) ?
C10 C11 C12 . . 118.6(3) ?
N2 C12 C11 . . 119.9(3) ?
N2 C12 I2 . . 121.0(2) ?
C11 C12 I2 . . 119.1(2) ?
C2 N1 C6 . . 121.4(3) ?
C2 N1 C1 . . 117.6(3) ?
C6 N1 C1 . . 120.9(3) ?
C8 N2 C12 . . 121.4(3) ?
C8 N2 C7 . . 117.4(3) ?
C12 N2 C7 . . 121.2(3) ?

loop_
_geom_bond_atom_site_label_1
_geom_bond_atom_site_label_2
_geom_bond_site_symmetry_2
_geom_bond_distance
_geom_bond_publ_flag
C1 N1 . 1.482(5) ?
C2 N1 . 1.359(5) ?
C2 C3 . 1.378(5) ?
C3 C4 . 1.381(5) ?
C4 C5 . 1.406(5) ?
C5 O1 . 1.291(4) ?
C5 C6 . 1.414(4) ?
C6 N1 . 1.360(4) ?
C6 I1 . 2.086(3) ?
C7 N2 . 1.482(4) ?
C8 N2 . 1.356(4) ?
C8 C9 . 1.366(5) ?
C9 C10 . 1.392(5) ?
C10 C11 . 1.394(5) ?
C11 O2 . 1.327(4) ?
C11 C12 . 1.399(5) ?
C12 N2 . 1.364(4) ?
C12 I2 . 2.090(3) ?
